data_2206109
loop_
_publ_author_name
'Fang, Xiao-Niu'
'Li, Xin-Fa'
'Zeng, Xi-Rui'

_publ_section_title
;
 [2,6-Bis(2-pyridylamino)pyridine]dinitratocadmium monohydrate
;
_journal_issue 6
_journal_name_full 'Acta Crystallographica Section E'
_journal_page_first m1123
_journal_page_last m1125
_journal_paper_doi 10.1107/S1600536805014649
_journal_volume 61
_journal_year 2005
_chemical_formula_iupac '[Cd (N O3)2 (C15 H13 N5)], H2 O'
_chemical_formula_moiety 'C15 H13 Cd N7 O6, H2 O'
_chemical_formula_sum 'C15 H15 Cd N7 O7'
_chemical_formula_weight 517.74
_chemical_name_systematic
;
[2,6-Bis(2-pyridylamino)pyridine]dinitratocadmium monohydrate
;
_space_group_IT_number 14
_symmetry_cell_setting monoclinic
_symmetry_space_group_name_Hall '-P 2ybc'
_symmetry_space_group_name_H-M 'P 1 21/c 1'
_atom_sites_solution_hydrogens geom
_atom_sites_solution_primary direct
_atom_sites_solution_secondary difmap
_cell_angle_alpha 90.00
_cell_angle_beta 96.9640(10)
_cell_angle_gamma 90.00
_cell_formula_units_Z 4
_cell_length_a 9.3371(3)
_cell_length_b 17.5155(5)
_cell_length_c 11.6735(3)
_cell_measurement_reflns_used 6355
_cell_measurement_temperature 295(2)
_cell_measurement_theta_max 27.5
_cell_measurement_theta_min 2.1
_cell_volume 1895.05(9)
_computing_cell_refinement 'SAINT (Bruker, 1998)'
_computing_data_collection 'SMART (Bruker, 1998)'
_computing_data_reduction SAINT
_computing_molecular_graphics 'SHELXTL-Plus (Sheldrick, 1997b)'
_computing_publication_material SHELXTL-Plus
_computing_structure_refinement 'SHELXL97 (Sheldrick, 1997a)'
_computing_structure_solution 'SHELXS97 (Sheldrick, 1997a)'
_diffrn_ambient_temperature 295(2)
_diffrn_measured_fraction_theta_full 1.000
_diffrn_measured_fraction_theta_max 1.000
_diffrn_measurement_device_type 'Bruker SMART CCD area-detector'
_diffrn_measurement_method '\f and \w'
_diffrn_radiation_monochromator graphite
_diffrn_radiation_type MoK\a
_diffrn_radiation_wavelength 0.71073
_diffrn_reflns_av_R_equivalents 0.025
_diffrn_reflns_av_sigmaI/netI 0.027
_diffrn_reflns_limit_h_max 12
_diffrn_reflns_limit_h_min -12
_diffrn_reflns_limit_k_max 22
_diffrn_reflns_limit_k_min -22
_diffrn_reflns_limit_l_max 13
_diffrn_reflns_limit_l_min -15
_diffrn_reflns_number 16790
_diffrn_reflns_theta_full 27.5
_diffrn_reflns_theta_max 27.5
_diffrn_reflns_theta_min 2.1
_diffrn_standards_decay_% 0
_diffrn_standards_interval_count 0
_diffrn_standards_number 0
_exptl_absorpt_coefficient_mu 1.21
_exptl_absorpt_correction_T_max 0.773
_exptl_absorpt_correction_T_min 0.687
_exptl_absorpt_correction_type multi-scan
_exptl_absorpt_process_details '(symmetry-related measurements; Blessing, 1995)'
_exptl_crystal_colour yellow
_exptl_crystal_density_diffrn 1.815
_exptl_crystal_density_method 'not measured'
_exptl_crystal_description irregular
_exptl_crystal_F_000 1032
_exptl_crystal_size_max 0.25
_exptl_crystal_size_mid 0.25
_exptl_crystal_size_min 0.20
_refine_diff_density_max 0.37
_refine_diff_density_min -0.50
_refine_ls_extinction_coef 0.00097(18)
_refine_ls_extinction_expression Fc^*^=kFc[1+0.001xFc^2^\l^3^/sin(2\q)]^-1/4^
_refine_ls_extinction_method SHELXL97
_refine_ls_goodness_of_fit_ref 1.01
_refine_ls_hydrogen_treatment mixed
_refine_ls_matrix_type full
_refine_ls_number_parameters 278
_refine_ls_number_reflns 4346
_refine_ls_number_restraints 0
_refine_ls_restrained_S_all 1.01
_refine_ls_R_factor_all 0.047
_refine_ls_R_factor_gt 0.026
_refine_ls_shift/su_max 0.003
_refine_ls_shift/su_mean 0.000
_refine_ls_structure_factor_coef Fsqd
_refine_ls_weighting_details 'w=1/[\s^2^(Fo^2^)+(0.03P)^2^] where P=(Fo^2^+2Fc^2^)/3'
_refine_ls_weighting_scheme calc
_refine_ls_wR_factor_gt 0.056
_refine_ls_wR_factor_ref 0.060
_reflns_number_gt 3059
_reflns_number_total 4346
_reflns_threshold_expression I>2\s(I)
_cod_data_source_file ya6239.cif
_cod_data_source_block I
_cod_original_sg_symbol_H-M 'P 21/c'
_cod_database_code 2206109
_cod_database_fobs_code 2206109

loop_
_symmetry_equiv_pos_as_xyz
'x, y, z'
'-x, -y, -z'
'-x, y+1/2, -z+1/2'
'x, -y-1/2, z-1/2'

loop_
_atom_site_label
_atom_site_fract_x
_atom_site_fract_y
_atom_site_fract_z
_atom_site_U_iso_or_equiv
_atom_site_adp_type
_atom_site_calc_flag
_atom_site_refinement_flags
_atom_site_occupancy
_atom_site_type_symbol
Cd1 -0.22093(2) 0.580916(9) 0.241872(16) 0.05142(8) Uani d . 1 Cd
N1 -0.4436(2) 0.56444(9) 0.15111(16) 0.0475(5) Uani d . 1 N
N2 -0.4763(2) 0.44358(10) 0.23418(17) 0.0497(5) Uani d . 1 N
H2A -0.5398 0.4230 0.2720 0.060 Uiso calc R 1 H
N3 -0.21821(19) 0.44965(10) 0.26503(14) 0.0407(4) Uani d . 1 N
N4 0.0387(2) 0.44884(10) 0.30035(18) 0.0547(5) Uani d . 1 N
H4A 0.1069 0.4235 0.2745 0.066 Uiso calc R 1 H
N5 -0.0055(2) 0.57695(10) 0.34863(16) 0.0497(5) Uani d . 1 N
N6 -0.0945(2) 0.64868(13) 0.0541(2) 0.0684(6) Uani d . 1 N
N7 -0.3571(2) 0.67571(13) 0.4080(2) 0.0655(6) Uani d . 1 N
O1 -0.0964(2) 0.57849(10) 0.06744(17) 0.0757(5) Uani d . 1 O
O2 -0.1512(2) 0.68745(10) 0.1272(2) 0.0879(6) Uani d . 1 O
O3 -0.0410(3) 0.67796(14) -0.0246(2) 0.1250(10) Uani d . 1 O
O4 -0.3324(2) 0.60840(12) 0.43157(18) 0.0895(7) Uani d . 1 O
O5 -0.3134(3) 0.69907(10) 0.31589(19) 0.0903(7) Uani d . 1 O
O6 -0.4181(2) 0.71684(13) 0.4697(2) 0.1067(8) Uani d . 1 O
C1 -0.5017(3) 0.62350(13) 0.0861(2) 0.0568(6) Uani d . 1 C
H1A -0.4426 0.6644 0.0726 0.068 Uiso calc R 1 H
C2 -0.6429(3) 0.62553(15) 0.0395(2) 0.0611(7) Uani d . 1 C
H2B -0.6797 0.6675 -0.0031 0.073 Uiso calc R 1 H
C3 -0.7301(3) 0.56422(15) 0.0568(2) 0.0599(7) Uani d . 1 C
H3A -0.8266 0.5641 0.0257 0.072 Uiso calc R 1 H
C4 -0.6729(3) 0.50356(13) 0.1201(2) 0.0532(6) Uani d . 1 C
H4B -0.7301 0.4614 0.1316 0.064 Uiso calc R 1 H
C5 -0.5282(2) 0.50510(12) 0.16760(19) 0.0429(5) Uani d . 1 C
C6 -0.3413(3) 0.40808(11) 0.25235(18) 0.0413(5) Uani d . 1 C
C7 -0.3422(3) 0.32918(12) 0.2591(2) 0.0492(5) Uani d . 1 C
H7A -0.4289 0.3024 0.2514 0.059 Uiso calc R 1 H
C8 -0.2131(3) 0.29129(13) 0.2773(2) 0.0541(6) Uani d . 1 C
H8A -0.2114 0.2383 0.2814 0.065 Uiso calc R 1 H
C9 -0.0865(3) 0.33173(12) 0.2896(2) 0.0510(6) Uani d . 1 C
H9A 0.0020 0.3068 0.3011 0.061 Uiso calc R 1 H
C10 -0.0936(2) 0.41097(11) 0.28450(19) 0.0433(5) Uani d . 1 C
C11 0.0846(2) 0.51810(12) 0.34837(19) 0.0455(5) Uani d . 1 C
C12 0.2296(3) 0.52465(14) 0.3938(2) 0.0573(6) Uani d . 1 C
H12A 0.2912 0.4829 0.3934 0.069 Uiso calc R 1 H
C13 0.2801(3) 0.59257(15) 0.4388(2) 0.0644(7) Uani d . 1 C
H13A 0.3766 0.5978 0.4684 0.077 Uiso calc R 1 H
C14 0.1867(3) 0.65355(15) 0.4400(2) 0.0658(7) Uani d . 1 C
H14A 0.2189 0.7005 0.4701 0.079 Uiso calc R 1 H
C15 0.0468(3) 0.64329(13) 0.3960(2) 0.0605(7) Uani d . 1 C
H15A -0.0165 0.6840 0.3986 0.073 Uiso calc R 1 H
O7 0.2914(2) 0.34309(11) 0.29289(18) 0.0646(5) Uani d . 1 O
H7B 0.277(3) 0.304(2) 0.248(2) 0.097 Uiso d . 1 H
H7C 0.310(4) 0.3213(19) 0.351(3) 0.097 Uiso d . 1 H

loop_
_atom_site_aniso_label
_atom_site_aniso_U_11
_atom_site_aniso_U_22
_atom_site_aniso_U_33
_atom_site_aniso_U_12
_atom_site_aniso_U_13
_atom_site_aniso_U_23
Cd1 0.05242(12) 0.02919(9) 0.07100(14) -0.00053(7) 0.00080(8) 0.00281(8)
N1 0.0508(12) 0.0375(10) 0.0537(12) 0.0027(8) 0.0049(9) 0.0049(8)
N2 0.0423(11) 0.0419(10) 0.0658(13) -0.0018(8) 0.0106(9) 0.0119(9)
N3 0.0451(10) 0.0286(8) 0.0489(11) -0.0006(8) 0.0077(8) 0.0007(7)
N4 0.0424(11) 0.0374(10) 0.0857(15) 0.0013(8) 0.0139(10) -0.0086(10)
N5 0.0553(12) 0.0365(10) 0.0567(12) -0.0021(9) 0.0048(9) -0.0052(9)
N6 0.0652(15) 0.0551(15) 0.0853(18) -0.0095(11) 0.0105(13) 0.0103(13)
N7 0.0673(15) 0.0573(14) 0.0698(17) 0.0056(11) -0.0002(12) -0.0116(12)
O1 0.0928(15) 0.0498(11) 0.0878(14) -0.0128(9) 0.0247(11) -0.0028(10)
O2 0.0933(16) 0.0487(11) 0.1238(19) -0.0015(10) 0.0224(14) -0.0022(12)
O3 0.144(2) 0.1027(18) 0.139(2) -0.0056(16) 0.0598(19) 0.0548(16)
O4 0.1170(18) 0.0683(13) 0.0889(15) 0.0332(12) 0.0355(13) 0.0237(11)
O5 0.143(2) 0.0493(11) 0.0776(15) -0.0070(12) 0.0100(14) 0.0051(10)
O6 0.0984(17) 0.0939(16) 0.128(2) 0.0228(13) 0.0159(14) -0.0569(15)
C1 0.0674(18) 0.0404(13) 0.0620(16) 0.0060(11) 0.0056(13) 0.0110(11)
C2 0.0729(19) 0.0557(16) 0.0533(16) 0.0216(14) 0.0016(13) 0.0062(12)
C3 0.0534(15) 0.0673(17) 0.0565(16) 0.0121(12) -0.0030(12) -0.0032(13)
C4 0.0501(15) 0.0530(14) 0.0552(16) -0.0028(11) 0.0010(12) -0.0001(11)
C5 0.0467(14) 0.0396(11) 0.0430(13) 0.0026(9) 0.0077(10) 0.0000(10)
C6 0.0482(12) 0.0362(11) 0.0400(12) -0.0023(10) 0.0072(10) 0.0035(9)
C7 0.0552(14) 0.0352(11) 0.0579(15) -0.0084(11) 0.0097(11) -0.0005(10)
C8 0.0697(17) 0.0289(11) 0.0656(16) 0.0005(11) 0.0163(13) 0.0019(10)
C9 0.0524(14) 0.0349(11) 0.0676(16) 0.0077(10) 0.0154(12) 0.0042(11)
C10 0.0487(13) 0.0353(11) 0.0469(13) 0.0006(10) 0.0097(10) -0.0002(10)
C11 0.0492(15) 0.0421(12) 0.0455(14) -0.0009(10) 0.0069(11) 0.0045(10)
C12 0.0531(16) 0.0584(15) 0.0596(16) 0.0005(12) 0.0030(12) 0.0033(12)
C13 0.0612(17) 0.0734(19) 0.0552(16) -0.0152(14) -0.0067(13) 0.0015(13)
C14 0.081(2) 0.0572(16) 0.0557(17) -0.0210(14) -0.0042(14) -0.0054(13)
C15 0.0744(19) 0.0429(14) 0.0625(17) -0.0022(12) 0.0016(14) -0.0078(12)
O7 0.0635(12) 0.0439(10) 0.0882(15) -0.0020(8) 0.0167(11) -0.0007(10)

loop_
_atom_type_symbol
_atom_type_description
_atom_type_scat_dispersion_real
_atom_type_scat_dispersion_imag
_atom_type_scat_source
C C 0.0033 0.0016 'International Tables Vol C Tables 4.2.6.8 and 6.1.1.4'
H H 0.0000 0.0000 'International Tables Vol C Tables 4.2.6.8 and 6.1.1.4'
N N 0.0061 0.0033 'International Tables Vol C Tables 4.2.6.8 and 6.1.1.4'
O O 0.0106 0.0060 'International Tables Vol C Tables 4.2.6.8 and 6.1.1.4'
Cd Cd -0.8075 1.2024 'International Tables Vol C Tables 4.2.6.8 and 6.1.1.4'

loop_
_geom_angle_atom_site_label_1
_geom_angle_atom_site_label_2
_geom_angle_atom_site_label_3
_geom_angle
_geom_angle_publ_flag
N1 Cd1 N3 85.62(6) yes
N1 Cd1 N5 169.39(6) yes
N1 Cd1 O1 96.37(7) yes
N1 Cd1 O2 97.71(7) yes
N1 Cd1 O4 88.99(7) yes
N1 Cd1 O5 85.90(7) yes
N3 Cd1 O1 94.57(6) yes
N3 Cd1 O2 145.78(7) yes
N3 Cd1 O4 94.83(6) yes
N3 Cd1 O5 143.15(6) yes
N5 Cd1 O1 88.70(7) yes
N5 Cd1 O2 92.73(7) yes
N5 Cd1 O4 87.53(7) yes
N5 Cd1 O5 99.33(7) yes
N5 Cd1 N3 84.70(6) yes
O1 Cd1 O4 169.50(7) yes
O1 N6 O2 115.9(2) ?
O2 Cd1 O1 51.22(6) yes
O2 Cd1 O4 119.20(7) yes
O2 Cd1 O5 70.97(7) yes
O3 N6 O1 121.9(3) ?
O3 N6 O2 122.2(3) ?
O4 N7 O5 115.5(2) ?
O5 Cd1 O1 121.99(6) yes
O5 Cd1 O4 49.23(6) yes
O6 N7 O4 121.9(3) ?
O6 N7 O5 122.6(3) ?
N6 O1 Cd1 95.86(16) ?
N6 O2 Cd1 97.01(15) ?
N7 O4 Cd1 94.06(16) ?
N7 O5 Cd1 101.03(15) ?
C1 N1 Cd1 116.92(15) ?
C5 N1 C1 118.1(2) ?
C5 N1 Cd1 124.44(15) ?
C5 N2 C6 132.87(18) ?
C6 N3 Cd1 121.62(14) ?
C10 N3 C6 117.02(18) ?
C10 N3 Cd1 121.23(14) ?
C11 N4 C10 134.18(19) ?
C11 N5 C15 118.0(2) ?
C11 N5 Cd1 123.31(15) ?
C15 N5 Cd1 117.23(16) ?
N1 C1 C2 123.0(2) ?
N1 C1 H1A 118.51 ?
N1 C5 N2 121.0(2) ?
N1 C5 C4 121.3(2) ?
N2 C5 C4 117.7(2) ?
N3 C6 C7 122.8(2) ?
N3 C6 N2 121.02(18) ?
N3 C10 C9 123.2(2) ?
N3 C10 N4 121.22(18) ?
N4 C11 C12 117.6(2) ?
N5 C11 N4 121.1(2) ?
N5 C11 C12 121.3(2) ?
N5 C15 C14 123.5(2) ?
N5 C15 H15A 118.24 ?
C1 C2 C3 118.7(2) ?
C1 C2 H2B 120.70 ?
C2 C1 H1A 118.51 ?
C2 C3 H3A 120.44 ?
C3 C2 H2B 120.55 ?
C3 C4 C5 119.7(2) ?
C3 C4 H4B 120.12 ?
C4 C3 C2 119.2(2) ?
C4 C3 H3A 120.43 ?
C5 N2 H2A 113.52 ?
C5 C4 H4B 120.16 ?
C6 N2 H2A 113.61 ?
C6 C7 H7A 120.60 ?
C7 C6 N2 116.2(2) ?
C7 C8 C9 119.8(2) ?
C7 C8 H8A 120.07 ?
C8 C7 C6 118.8(2) ?
C8 C7 H7A 120.64 ?
C8 C9 C10 118.4(2) ?
C8 C9 H9A 120.83 ?
C9 C8 H8A 120.10 ?
C9 C10 N4 115.6(2) ?
C10 N4 H4A 112.92 ?
C10 C9 H9A 120.79 ?
C11 N4 H4A 112.87 ?
C11 C12 H12A 120.29 ?
C12 C13 C14 119.4(3) ?
C12 C13 H13A 120.28 ?
C13 C12 C11 119.5(2) ?
C13 C12 H12A 120.21 ?
C13 C14 H14A 120.84 ?
C14 C13 H13A 120.34 ?
C14 C15 H15A 118.24 ?
C15 C14 C13 118.3(2) ?
C15 C14 H14A 120.85 ?

loop_
_geom_bond_atom_site_label_1
_geom_bond_atom_site_label_2
_geom_bond_distance
_geom_bond_publ_flag
Cd1 N1 2.2345(19) yes
Cd1 N3 2.3148(17) yes
Cd1 N5 2.2351(19) yes
Cd1 O1 2.4644(19) yes
Cd1 O2 2.431(2) yes
Cd1 O4 2.603(2) yes
Cd1 O5 2.441(2) yes
N1 C1 1.357(3) ?
N1 C5 1.334(3) ?
N2 C5 1.381(3) ?
N2 C6 1.398(3) ?
N3 C6 1.354(3) ?
N3 C10 1.341(3) ?
N4 C10 1.395(3) ?
N4 C11 1.382(3) ?
N5 C11 1.331(3) ?
N5 C15 1.353(3) ?
N6 O1 1.240(2) ?
N6 O2 1.257(3) ?
N6 O3 1.211(3) ?
N7 O4 1.226(3) ?
N7 O5 1.263(3) ?
N7 O6 1.209(3) ?
O7 H7B 0.86(3) ?
O7 H7C 0.78(3) ?
C1 C2 1.365(3) ?
C2 C3 1.377(4) ?
C3 C4 1.365(3) ?
C4 C5 1.397(3) ?
C6 C7 1.384(3) ?
C7 C8 1.370(3) ?
C8 C9 1.371(3) ?
C9 C10 1.391(3) ?
C11 C12 1.398(3) ?
C12 C13 1.361(3) ?
C13 C14 1.380(4) ?
C14 C15 1.356(4) ?
N2 H2A 0.8602 ?
N4 H4A 0.8603 ?
C1 H1A 0.9293 ?
C2 H2B 0.9297 ?
C3 H3A 0.9297 ?
C4 H4B 0.9306 ?
C7 H7A 0.9305 ?
C8 H8A 0.9294 ?
C9 H9A 0.9299 ?
C12 H12A 0.9307 ?
C13 H13A 0.9296 ?
C14 H14A 0.9298 ?
C15 H15A 0.9290 ?

loop_
_geom_hbond_atom_site_label_D
_geom_hbond_atom_site_label_H
_geom_hbond_atom_site_label_A
_geom_hbond_site_symmetry_A
_geom_hbond_distance_DH
_geom_hbond_distance_HA
_geom_hbond_distance_DA
_geom_hbond_angle_DHA
_geom_hbond_publ_flag
N2 H2A O7 1_455 0.86 2.14 2.938(3) 153 yes
N4 H4A O7 ? 0.86 2.22 3.009(3) 153 yes
O7 H7B O5 3_545 0.86(3) 2.03(3) 2.843(2) 158 yes
O7 H7C O6 2_566 0.78(3) 2.31(3) 3.063(2) 163 yes
